data_2017193
loop_
_publ_author_name
'Manoj, K.'
'Gonnade, R. G.'
'Bhadbhade, M. M.'
'Shashidhar, M. S.'

_publ_section_title
;
 Dipolar S=O&#x00B7;&#x00B7;&#x00B7;C=O and
 C---H&#x00B7;&#x00B7;&#x00B7;O interactions in the molecular
 organization of
 4,6-di-<i>O</i>-acetyl-2-<i>O</i>-tosyl-<i>myo</i>-inositol
 1,3,5-orthoesters
;
_journal_coeditor_code SF3106
_journal_issue 7
_journal_name_full 'Acta Crystallographica Section C'
_journal_page_first o335
_journal_page_last o338
_journal_paper_doi 10.1107/S0108270109017211
_journal_volume 65
_journal_year 2009
_chemical_formula_iupac 'C18 H20 O10 S'
_chemical_formula_moiety 'C18 H20 O10 S'
_chemical_formula_sum 'C18 H20 O10 S'
_chemical_formula_weight 428.40
_chemical_name_systematic
;
4,6-di-<i>O</i>-acetyl-2-<i>O</i>-tosyl-<i>myo</i>-inositol
1,3,5-orthoformate
;
_space_group_IT_number 2
_symmetry_cell_setting triclinic
_symmetry_space_group_name_Hall '-P 1'
_symmetry_space_group_name_H-M 'P -1'
_atom_sites_solution_hydrogens geom
_atom_sites_solution_primary direct
_atom_sites_solution_secondary difmap
_audit_creation_method SHELXL-97
_cell_angle_alpha 100.4260(10)
_cell_angle_beta 103.1230(10)
_cell_angle_gamma 99.6600(10)
_cell_formula_units_Z 2
_cell_length_a 8.5756(6)
_cell_length_b 11.0381(8)
_cell_length_c 11.2005(8)
_cell_measurement_reflns_used 4544
_cell_measurement_temperature 298(2)
_cell_measurement_theta_max 28.23
_cell_measurement_theta_min 2.38
_cell_volume 991.04(12)
_computing_cell_refinement 'SAINT (Bruker, 2003)'
_computing_data_collection 'SMART (Bruker, 2003)'
_computing_data_reduction 'SAINT (Bruker, 2003)'
_computing_molecular_graphics
;
ORTEP-3 (Farrugia, 1997) and Mercury (Macrae <i>et al.</i>,
2006)
;
_computing_publication_material
;
SHELXTL (Sheldrick, 2008), PLATON (Spek, 2009) and publCIF
(Westrip, 2009)
;
_computing_structure_refinement 'SHELXL97 (Sheldrick, 2008)'
_computing_structure_solution 'SHELXS97 (Sheldrick, 2008)'
_diffrn_ambient_temperature 298(2)
_diffrn_measured_fraction_theta_full 0.996
_diffrn_measured_fraction_theta_max 0.996
_diffrn_measurement_device 'Bruker SMART APEX'
_diffrn_measurement_device_type 'Bruker SMART APEX CCD area-detector'
_diffrn_measurement_method '\w and \f Scan'
_diffrn_radiation_monochromator graphite
_diffrn_radiation_source 'fine-focus sealed tube'
_diffrn_radiation_type MoK\a
_diffrn_radiation_wavelength 0.71073
_diffrn_reflns_av_R_equivalents 0.0195
_diffrn_reflns_av_sigmaI/netI 0.0183
_diffrn_reflns_limit_h_max 10
_diffrn_reflns_limit_h_min -10
_diffrn_reflns_limit_k_max 13
_diffrn_reflns_limit_k_min -13
_diffrn_reflns_limit_l_max 13
_diffrn_reflns_limit_l_min -13
_diffrn_reflns_number 9864
_diffrn_reflns_theta_full 25.25
_diffrn_reflns_theta_max 25.25
_diffrn_reflns_theta_min 2.39
_exptl_absorpt_coefficient_mu 0.217
_exptl_absorpt_correction_T_max 0.9723
_exptl_absorpt_correction_T_min 0.9010
_exptl_absorpt_correction_type multi-scan
_exptl_absorpt_process_details '(SADABS; Bruker, 2003)'
_exptl_crystal_colour colourless
_exptl_crystal_density_diffrn 1.436
_exptl_crystal_density_method 'not measured'
_exptl_crystal_description plate
_exptl_crystal_F_000 448
_exptl_crystal_size_max 0.49
_exptl_crystal_size_mid 0.29
_exptl_crystal_size_min 0.13
_refine_diff_density_max 0.410
_refine_diff_density_min -0.224
_refine_ls_extinction_method none
_refine_ls_goodness_of_fit_ref 1.034
_refine_ls_hydrogen_treatment constr
_refine_ls_matrix_type full
_refine_ls_number_parameters 294
_refine_ls_number_reflns 3581
_refine_ls_number_restraints 29
_refine_ls_restrained_S_all 1.041
_refine_ls_R_factor_all 0.0456
_refine_ls_R_factor_gt 0.0413
_refine_ls_shift/su_max 0.003
_refine_ls_shift/su_mean 0.000
_refine_ls_structure_factor_coef Fsqd
_refine_ls_weighting_details 'calc w=1/[\s^2^(Fo^2^)+(0.0610P)^2^+0.3245P] where P=(Fo^2^+2Fc^2^)/3'
_refine_ls_weighting_scheme calc
_refine_ls_wR_factor_gt 0.1103
_refine_ls_wR_factor_ref 0.1151
_reflns_number_gt 3179
_reflns_number_total 3581
_reflns_threshold_expression I>2\s(I)
_cod_data_source_file sf3106.cif
_cod_data_source_block I
_cod_database_code 2017193
_cod_database_fobs_code 2017193

loop_
_symmetry_equiv_pos_as_xyz
'x, y, z'
'-x, -y, -z'

loop_
_atom_site_type_symbol
_atom_site_label
_atom_site_fract_x
_atom_site_fract_y
_atom_site_fract_z
_atom_site_U_iso_or_equiv
_atom_site_adp_type
_atom_site_calc_flag
_atom_site_refinement_flags
_atom_site_occupancy
_atom_site_disorder_assembly
_atom_site_disorder_group
S S1 1.13187(6) 0.28646(5) 0.50072(5) 0.05192(17) Uani d . 1 . .
O O1 0.97168(16) 0.11776(13) 0.08998(14) 0.0576(4) Uani d . 1 A .
O O2 1.06658(15) 0.20864(12) 0.35854(12) 0.0506(3) Uani d . 1 . .
O O3 0.79359(16) 0.01944(12) 0.18764(13) 0.0532(3) Uani d . 1 A .
O O4 0.60749(14) 0.28741(13) 0.24659(12) 0.0510(3) Uani d . 1 . .
O O5 0.69156(16) 0.06411(13) -0.00552(12) 0.0546(4) Uani d . 1 A .
O O6 0.82034(19) 0.40686(13) 0.11872(13) 0.0607(4) Uani d D 1 . .
O O7 1.27275(18) 0.24053(16) 0.54906(16) 0.0727(5) Uani d . 1 . .
O O8 1.14713(18) 0.41723(13) 0.50277(15) 0.0644(4) Uani d . 1 . .
O O9 0.34999(18) 0.25258(16) 0.13177(17) 0.0786(5) Uani d . 1 . .
C C1 0.9644(2) 0.24132(18) 0.15071(18) 0.0493(4) Uani d . 1 . .
H H1 1.0686 0.3005 0.1629 0.059 Uiso calc R 1 A .
C C2 0.9272(2) 0.23932(17) 0.27681(16) 0.0425(4) Uani d . 1 A .
H H2 0.9097 0.3216 0.3145 0.051 Uiso calc R 1 . .
C C3 0.7741(2) 0.13669(17) 0.25463(17) 0.0446(4) Uani d . 1 . .
H H3 0.7535 0.1274 0.3354 0.054 Uiso calc R 1 A .
C C4 0.6280(2) 0.17260(17) 0.17381(17) 0.0448(4) Uani d . 1 A .
H H4 0.5294 0.1061 0.1575 0.054 Uiso calc R 1 . .
C C5 0.6666(2) 0.18537(18) 0.04987(17) 0.0481(4) Uani d . 1 . .
H H5 0.5744 0.2066 -0.0058 0.058 Uiso calc R 1 A .
C C6 0.8256(2) 0.27979(18) 0.06432(18) 0.0511(5) Uani d . 1 A .
H H6 0.8471 0.2764 -0.0184 0.061 Uiso calc R 1 . .
C C7 0.8237(2) 0.03049(19) 0.0718(2) 0.0551(5) Uani d . 1 . .
H H7 0.8347 -0.0521 0.0291 0.066 Uiso calc R 1 A .
C C8 0.9742(2) 0.23742(17) 0.56804(17) 0.0471(4) Uani d . 1 . .
C C9 0.8484(3) 0.30170(18) 0.56673(19) 0.0545(5) Uani d . 1 . .
H H9 0.8536 0.3763 0.5389 0.065 Uiso calc R 1 . .
C C10 0.7159(3) 0.2540(2) 0.6070(2) 0.0608(5) Uani d . 1 . .
H H10 0.6308 0.2966 0.6051 0.073 Uiso calc R 1 . .
C C11 0.7066(3) 0.1438(2) 0.65035(19) 0.0598(5) Uani d . 1 . .
C C12 0.8367(3) 0.0842(2) 0.6551(2) 0.0657(6) Uani d . 1 . .
H H12 0.8340 0.0119 0.6869 0.079 Uiso calc R 1 . .
C C13 0.9696(3) 0.12861(19) 0.6141(2) 0.0585(5) Uani d . 1 . .
H H13 1.0552 0.0865 0.6171 0.070 Uiso calc R 1 . .
C C14 0.5575(4) 0.0897(3) 0.6879(3) 0.0916(9) Uani d . 1 . .
H H14A 0.4776 0.0355 0.6153 0.137 Uiso calc R 1 . .
H H14B 0.5116 0.1570 0.7228 0.137 Uiso calc R 1 . .
H H14C 0.5876 0.0419 0.7498 0.137 Uiso calc R 1 . .
C C15 0.4592(2) 0.31450(19) 0.21942(19) 0.0505(5) Uani d . 1 . .
C C16 0.4525(3) 0.4309(2) 0.3063(2) 0.0685(6) Uani d . 1 . .
H H16A 0.3805 0.4753 0.2615 0.103 Uiso calc R 1 . .
H H16B 0.5605 0.4840 0.3390 0.103 Uiso calc R 1 . .
H H16C 0.4122 0.4089 0.3745 0.103 Uiso calc R 1 . .
O O10 0.6925(14) 0.4293(5) -0.0650(5) 0.122(3) Uani d PDU 0.581(15) A 1
C C17 0.7656(7) 0.4774(8) 0.0455(5) 0.098(3) Uani d PDU 0.581(15) A 1
C C18 0.8025(17) 0.6142(10) 0.1121(10) 0.093(3) Uani d PDU 0.581(15) A 1
H H18A 0.7772 0.6642 0.0515 0.140 Uiso calc PR 0.581(15) A 1
H H18B 0.9167 0.6406 0.1564 0.140 Uiso calc PR 0.581(15) A 1
H H18C 0.7373 0.6251 0.1708 0.140 Uiso calc PR 0.581(15) A 1
O O10' 0.818(2) 0.4636(8) -0.0634(8) 0.120(3) Uani d PDU 0.419(15) A 2
C C17' 0.8016(10) 0.4872(12) 0.0435(6) 0.094(3) Uani d PDU 0.419(15) A 2
C C18' 0.760(3) 0.6030(17) 0.1115(17) 0.110(5) Uani d PDU 0.419(15) A 2
H H18D 0.6430 0.5927 0.0927 0.165 Uiso calc PR 0.419(15) A 2
H H18E 0.8060 0.6755 0.0845 0.165 Uiso calc PR 0.419(15) A 2
H H18F 0.8045 0.6148 0.2006 0.165 Uiso calc PR 0.419(15) A 2

loop_
_atom_site_aniso_label
_atom_site_aniso_U_11
_atom_site_aniso_U_22
_atom_site_aniso_U_33
_atom_site_aniso_U_12
_atom_site_aniso_U_13
_atom_site_aniso_U_23
S1 0.0382(3) 0.0502(3) 0.0571(3) 0.0071(2) -0.0047(2) 0.0106(2)
O1 0.0397(7) 0.0609(8) 0.0677(9) 0.0097(6) 0.0195(6) -0.0020(7)
O2 0.0359(6) 0.0552(8) 0.0561(8) 0.0159(6) 0.0025(6) 0.0082(6)
O3 0.0461(7) 0.0450(7) 0.0663(9) 0.0104(6) 0.0136(6) 0.0082(6)
O4 0.0331(6) 0.0564(8) 0.0532(7) 0.0108(5) 0.0054(5) -0.0063(6)
O5 0.0454(7) 0.0554(8) 0.0516(8) 0.0098(6) 0.0069(6) -0.0080(6)
O6 0.0805(10) 0.0515(8) 0.0451(7) 0.0104(7) 0.0092(7) 0.0117(6)
O7 0.0439(8) 0.0856(11) 0.0788(11) 0.0181(7) -0.0079(7) 0.0213(9)
O8 0.0553(8) 0.0471(8) 0.0759(10) -0.0026(6) 0.0001(7) 0.0115(7)
O9 0.0441(8) 0.0726(10) 0.0934(12) 0.0172(7) -0.0087(8) -0.0160(9)
C1 0.0366(9) 0.0525(11) 0.0539(11) 0.0027(8) 0.0131(8) 0.0053(8)
C2 0.0305(8) 0.0466(10) 0.0463(10) 0.0093(7) 0.0033(7) 0.0081(8)
C3 0.0357(9) 0.0472(10) 0.0483(10) 0.0075(7) 0.0097(7) 0.0074(8)
C4 0.0315(8) 0.0469(10) 0.0486(10) 0.0067(7) 0.0061(7) -0.0002(8)
C5 0.0410(10) 0.0523(11) 0.0430(10) 0.0120(8) 0.0025(8) 0.0001(8)
C6 0.0550(11) 0.0531(11) 0.0416(10) 0.0086(9) 0.0111(8) 0.0068(8)
C7 0.0416(10) 0.0510(11) 0.0654(13) 0.0105(8) 0.0126(9) -0.0038(9)
C8 0.0501(10) 0.0396(9) 0.0436(10) 0.0106(8) -0.0013(8) 0.0058(8)
C9 0.0669(13) 0.0435(10) 0.0556(11) 0.0211(9) 0.0117(10) 0.0149(9)
C10 0.0672(14) 0.0666(13) 0.0586(12) 0.0302(11) 0.0198(10) 0.0210(10)
C11 0.0676(13) 0.0660(13) 0.0451(11) 0.0149(11) 0.0103(9) 0.0165(9)
C12 0.0815(16) 0.0521(12) 0.0656(13) 0.0170(11) 0.0121(12) 0.0264(10)
C13 0.0645(13) 0.0486(11) 0.0628(12) 0.0227(10) 0.0070(10) 0.0163(9)
C14 0.0839(19) 0.123(2) 0.0818(18) 0.0182(17) 0.0295(15) 0.0524(17)
C15 0.0342(9) 0.0528(11) 0.0588(11) 0.0084(8) 0.0091(8) 0.0039(9)
C16 0.0511(12) 0.0678(14) 0.0770(15) 0.0194(10) 0.0132(11) -0.0090(11)
O10 0.195(7) 0.084(3) 0.055(2) 0.033(4) -0.031(3) 0.0132(18)
C17 0.156(5) 0.069(4) 0.054(4) 0.033(4) -0.014(3) 0.018(3)
C18 0.146(6) 0.059(4) 0.067(4) 0.024(4) 0.006(4) 0.021(3)
O10' 0.216(9) 0.086(4) 0.077(4) 0.038(5) 0.059(5) 0.033(3)
C17' 0.169(7) 0.068(5) 0.059(5) 0.036(5) 0.043(5) 0.021(4)
C18' 0.170(10) 0.064(7) 0.081(7) 0.029(7) 0.005(7) 0.011(5)

loop_
_atom_type_symbol
_atom_type_description
_atom_type_scat_dispersion_real
_atom_type_scat_dispersion_imag
_atom_type_scat_source
C C 0.0033 0.0016 'International Tables Vol C Tables 4.2.6.8 and 6.1.1.4'
H H 0.0000 0.0000 'International Tables Vol C Tables 4.2.6.8 and 6.1.1.4'
O O 0.0106 0.0060 'International Tables Vol C Tables 4.2.6.8 and 6.1.1.4'
S S 0.1246 0.1234 'International Tables Vol C Tables 4.2.6.8 and 6.1.1.4'

loop_
_geom_angle_atom_site_label_1
_geom_angle_atom_site_label_2
_geom_angle_atom_site_label_3
_geom_angle_site_symmetry_1
_geom_angle_site_symmetry_3
_geom_angle
_geom_angle_publ_flag
O7 S1 O8 . . 119.80(9) ?
O7 S1 O2 . . 103.66(9) ?
O8 S1 O2 . . 108.71(8) ?
O7 S1 C8 . . 110.63(10) ?
O8 S1 C8 . . 109.05(9) ?
O2 S1 C8 . . 103.66(8) ?
C7 O1 C1 . . 111.31(13) ?
C2 O2 S1 . . 118.36(11) ?
C7 O3 C3 . . 110.97(14) ?
C15 O4 C4 . . 117.37(13) ?
C7 O5 C5 . . 111.85(13) ?
C17' O6 C6 . . 118.4(4) ?
C17 O6 C6 . . 119.2(3) ?
O1 C1 C2 . . 110.12(16) ?
O1 C1 C6 . . 106.78(15) ?
C2 C1 C6 . . 109.61(15) ?
O1 C1 H1 . . 110.1 ?
C2 C1 H1 . . 110.1 ?
C6 C1 H1 . . 110.1 ?
O2 C2 C1 . . 107.81(14) ?
O2 C2 C3 . . 109.64(14) ?
C1 C2 C3 . . 108.09(15) ?
O2 C2 H2 . . 110.4 ?
C1 C2 H2 . . 110.4 ?
C3 C2 H2 . . 110.4 ?
O3 C3 C2 . . 110.26(14) ?
O3 C3 C4 . . 107.71(14) ?
C2 C3 C4 . . 109.14(15) ?
O3 C3 H3 . . 109.9 ?
C2 C3 H3 . . 109.9 ?
C4 C3 H3 . . 109.9 ?
O4 C4 C5 . . 114.16(16) ?
O4 C4 C3 . . 106.09(13) ?
C5 C4 C3 . . 107.57(14) ?
O4 C4 H4 . . 109.6 ?
C5 C4 H4 . . 109.6 ?
C3 C4 H4 . . 109.6 ?
O5 C5 C4 . . 106.03(15) ?
O5 C5 C6 . . 105.65(14) ?
C4 C5 C6 . . 114.32(15) ?
O5 C5 H5 . . 110.2 ?
C4 C5 H5 . . 110.2 ?
C6 C5 H5 . . 110.2 ?
O6 C6 C1 . . 108.51(15) ?
O6 C6 C5 . . 112.60(16) ?
C1 C6 C5 . . 107.81(16) ?
O6 C6 H6 . . 109.3 ?
C1 C6 H6 . . 109.3 ?
C5 C6 H6 . . 109.3 ?
O3 C7 O1 . . 110.69(16) ?
O3 C7 O5 . . 111.00(15) ?
O1 C7 O5 . . 111.09(17) ?
O3 C7 H7 . . 108.0 ?
O1 C7 H7 . . 108.0 ?
O5 C7 H7 . . 108.0 ?
C9 C8 C13 . . 120.4(2) ?
C9 C8 S1 . . 119.92(15) ?
C13 C8 S1 . . 119.52(16) ?
C10 C9 C8 . . 119.34(18) ?
C10 C9 H9 . . 120.3 ?
C8 C9 H9 . . 120.3 ?
C9 C10 C11 . . 121.3(2) ?
C9 C10 H10 . . 119.4 ?
C11 C10 H10 . . 119.4 ?
C12 C11 C10 . . 118.1(2) ?
C12 C11 C14 . . 121.3(2) ?
C10 C11 C14 . . 120.6(2) ?
C13 C12 C11 . . 121.89(19) ?
C13 C12 H12 . . 119.1 ?
C11 C12 H12 . . 119.1 ?
C12 C13 C8 . . 118.91(19) ?
C12 C13 H13 . . 120.5 ?
C8 C13 H13 . . 120.5 ?
C11 C14 H14A . . 109.5 ?
C11 C14 H14B . . 109.5 ?
H14A C14 H14B . . 109.5 ?
C11 C14 H14C . . 109.5 ?
H14A C14 H14C . . 109.5 ?
H14B C14 H14C . . 109.5 ?
O9 C15 O4 . . 122.26(18) ?
O9 C15 C16 . . 125.96(18) ?
O4 C15 C16 . . 111.72(16) ?
C15 C16 H16A . . 109.5 ?
C15 C16 H16B . . 109.5 ?
H16A C16 H16B . . 109.5 ?
C15 C16 H16C . . 109.5 ?
H16A C16 H16C . . 109.5 ?
H16B C16 H16C . . 109.5 ?
O10 C17 O6 . . 119.5(7) ?
O10 C17 C18 . . 127.8(5) ?
O6 C17 C18 . . 112.7(6) ?
O10' C17' O6 . . 122.0(10) ?
O10' C17' C18' . . 128.6(8) ?
O6 C17' C18' . . 109.4(10) ?
C17' C18' H18D . . 109.5 ?
C17' C18' H18E . . 109.5 ?
H18D C18' H18E . . 109.5 ?
C17' C18' H18F . . 109.5 ?
H18D C18' H18F . . 109.5 ?
H18E C18' H18F . . 109.5 ?

loop_
_geom_bond_atom_site_label_1
_geom_bond_atom_site_label_2
_geom_bond_site_symmetry_2
_geom_bond_distance
_geom_bond_publ_flag
S1 O7 . 1.4204(14) ?
S1 O8 . 1.4228(15) ?
S1 O2 . 1.5894(14) ?
S1 C8 . 1.748(2) ?
O1 C7 . 1.408(2) ?
O1 C1 . 1.428(2) ?
O2 C2 . 1.4602(19) ?
O3 C7 . 1.401(3) ?
O3 C3 . 1.430(2) ?
O4 C15 . 1.336(2) ?
O4 C4 . 1.438(2) ?
O5 C7 . 1.408(2) ?
O5 C5 . 1.442(2) ?
O6 C17' . 1.334(12) ?
O6 C17 . 1.295(8) ?
O6 C6 . 1.437(2) ?
O9 C15 . 1.197(2) ?
C1 C2 . 1.520(3) ?
C1 C6 . 1.526(3) ?
C1 H1 . 0.9800 ?
C2 C3 . 1.523(2) ?
C2 H2 . 0.9800 ?
C3 C4 . 1.526(2) ?
C3 H3 . 0.9800 ?
C4 C5 . 1.523(3) ?
C4 H4 . 0.9800 ?
C5 C6 . 1.527(3) ?
C5 H5 . 0.9800 ?
C6 H6 . 0.9800 ?
C7 H7 . 0.9800 ?
C8 C9 . 1.386(3) ?
C8 C13 . 1.388(3) ?
C9 C10 . 1.375(3) ?
C9 H9 . 0.9300 ?
C10 C11 . 1.386(3) ?
C10 H10 . 0.9300 ?
C11 C12 . 1.383(3) ?
C11 C14 . 1.500(3) ?
C12 C13 . 1.372(3) ?
C12 H12 . 0.9300 ?
C13 H13 . 0.9300 ?
C14 H14A . 0.9600 ?
C14 H14B . 0.9600 ?
C14 H14C . 0.9600 ?
C15 C16 . 1.483(3) ?
C16 H16A . 0.9600 ?
C16 H16B . 0.9600 ?
C16 H16C . 0.9600 ?
O10 C17 . 1.226(4) ?
C17 C18 . 1.504(6) ?
C18 H18A . 0.9600 ?
C18 H18B . 0.9600 ?
C18 H18C . 0.9600 ?
O10' C17' . 1.222(5) ?
C17' C18' . 1.506(6) ?
C18' H18D . 0.9600 ?
C18' H18E . 0.9600 ?
C18' H18F . 0.9600 ?

loop_
_geom_hbond_atom_site_label_D
_geom_hbond_atom_site_label_H
_geom_hbond_atom_site_label_A
_geom_hbond_site_symmetry_A
_geom_hbond_distance_DH
_geom_hbond_distance_HA
_geom_hbond_distance_DA
_geom_hbond_angle_DHA
C1 H1 O9 1_655 0.98 2.64 3.344(2) 129.0
C4 H4 O5 2_655 0.98 2.49 3.370(2) 149.3
C7 H7 O1 2_755 0.98 2.47 3.221(2) 132.8
C7 H7 O9 2_655 0.98 2.60 3.391(2) 138.3
C9 H9 O8 2_766 0.93 2.41 3.329(2) 170.5
C14 H14C O5 1_556 0.96 2.63 3.443(3) 142.2
C16 H16B O8 2_766 0.96 2.64 3.551(3) 158.1
C16 H16A O10 2_665 0.96 2.60 3.444(5) 146.2
C18 H18A O9 2_665 0.96 2.50 3.437(15) 165.2
